data_7714119
loop_
_publ_author_name
'Price, Jeffrey S.'
'Vargas-Baca, Ignacio'
'Emslie, David J. H.'
'Britten, James F.'

_publ_section_title
;
 Reactions of [(dmpe)<sub>2</sub>MnH(C<sub>2</sub>H<sub>4</sub>)] with
 hydrogermanes to form germylene, germyl, hydrogermane, and germanide
 complexes.
;
_journal_name_full 'Dalton transactions (Cambridge, England : 2003)'
_journal_paper_doi 10.1039/d3dt02437g
_journal_year 2023
_chemical_formula_moiety 'C24 H43 Ge Mn P4'
_chemical_formula_sum 'C24 H43 Ge Mn P4'
_chemical_formula_weight 582.99
_space_group_crystal_system monoclinic
_space_group_IT_number 14
_space_group_name_Hall '-P 2ybc'
_space_group_name_H-M_alt 'P 1 21/c 1'
_atom_sites_solution_hydrogens mixed
_atom_sites_solution_primary dual
_audit_creation_date 2022-08-06
_audit_creation_method
;
Olex2 1.5
(compiled 2022.04.07 svn.rca3783a0 for OlexSys, GUI svn.r6498)
;
_audit_update_record
;
2023-07-25 deposited with the CCDC.	2023-09-28 downloaded from the CCDC.
;
_cell_angle_alpha 90
_cell_angle_beta 103.094(4)
_cell_angle_gamma 90
_cell_formula_units_Z 4
_cell_length_a 15.9001(17)
_cell_length_b 14.3514(16)
_cell_length_c 12.5626(12)
_cell_measurement_reflns_used 4359
_cell_measurement_temperature 100
_cell_measurement_theta_max 29.11
_cell_measurement_theta_min 2.356
_cell_volume 2792.1(5)
_computing_cell_refinement 'SAINT V8.40B (?, 2016)'
_computing_data_reduction 'SAINT V8.40B (?, 2016)'
_computing_molecular_graphics 'Olex2 1.5 (Dolomanov et al., 2009)'
_computing_publication_material 'Olex2 1.5 (Dolomanov et al., 2009)'
_computing_structure_refinement 'SHELXL 2018/3 (Sheldrick, 2015)'
_computing_structure_solution 'SHELXT 2018/2 (Sheldrick, 2018)'
_diffrn_ambient_temperature 100
_diffrn_detector_type STOE
_diffrn_measured_fraction_theta_full 1.000
_diffrn_measured_fraction_theta_max 0.997
_diffrn_measurement_details
;
440 frames, detector distance = 100 mm
;
_diffrn_measurement_device '2-circle goniometer'
_diffrn_measurement_device_type 'STOE IPDS 2'
_diffrn_measurement_method 'rotation method'
_diffrn_radiation_collimation '0.5 mm diameter, monocapillary'
_diffrn_radiation_monochromator 'plane graphite'
_diffrn_radiation_type MoK\a
_diffrn_radiation_wavelength 0.71073
_diffrn_reflns_av_R_equivalents 0.0334
_diffrn_reflns_av_unetI/netI 0.0499
_diffrn_reflns_Laue_measured_fraction_full 1.000
_diffrn_reflns_Laue_measured_fraction_max 0.997
_diffrn_reflns_limit_h_max 21
_diffrn_reflns_limit_h_min -21
_diffrn_reflns_limit_k_max 19
_diffrn_reflns_limit_k_min -19
_diffrn_reflns_limit_l_max 17
_diffrn_reflns_limit_l_min -17
_diffrn_reflns_number 32261
_diffrn_reflns_point_group_measured_fraction_full 1.000
_diffrn_reflns_point_group_measured_fraction_max 0.997
_diffrn_reflns_theta_full 25.242
_diffrn_reflns_theta_max 29.511
_diffrn_reflns_theta_min 1.935
_diffrn_source_current 40.0
_diffrn_source_power 2.0
_diffrn_source_voltage 50.0
_diffrn_standards_number 0
_exptl_absorpt_coefficient_mu 1.768
_exptl_absorpt_correction_T_max 0.7459
_exptl_absorpt_correction_T_min 0.6452
_exptl_absorpt_correction_type multi-scan
_exptl_absorpt_process_details
;
SADABS-2016/2 (Bruker,2016/2) was used for absorption correction.
wR2(int) was 0.0436 before and 0.0311 after correction.
The Ratio of minimum to maximum transmission is 0.8650.
The \l/2 correction factor is Not present.
;
_exptl_crystal_colour red
_exptl_crystal_colour_primary red
_exptl_crystal_density_diffrn 1.387
_exptl_crystal_description block
_exptl_crystal_F_000 1216
_exptl_crystal_size_max 0.3
_exptl_crystal_size_mid 0.3
_exptl_crystal_size_min 0.15
_refine_diff_density_max 0.948
_refine_diff_density_min -0.460
_refine_diff_density_rms 0.065
_refine_ls_extinction_method none
_refine_ls_goodness_of_fit_ref 1.045
_refine_ls_hydrogen_treatment mixed
_refine_ls_matrix_type full
_refine_ls_number_parameters 283
_refine_ls_number_reflns 7772
_refine_ls_number_restraints 0
_refine_ls_restrained_S_all 1.045
_refine_ls_R_factor_all 0.0302
_refine_ls_R_factor_gt 0.0247
_refine_ls_shift/su_max 0.002
_refine_ls_shift/su_mean 0.000
_refine_ls_structure_factor_coef Fsqd
_refine_ls_weighting_details 'w=1/[\s^2^(Fo^2^)+0.9107P] where P=(Fo^2^+2Fc^2^)/3'
_refine_ls_weighting_scheme calc
_refine_ls_wR_factor_gt 0.0643
_refine_ls_wR_factor_ref 0.0664
_reflns_Friedel_coverage 0.000
_reflns_number_gt 6931
_reflns_number_total 7772
_reflns_threshold_expression 'I > 2\s(I)'
_cod_data_source_file d3dt02437g3.cif
_cod_data_source_block MnHGePh2
_cod_database_code 7714119
_shelx_shelxl_version_number 2018/3
_shelx_space_group_comment
;
The symmetry employed for this shelxl refinement is uniquely defined
by the following loop, which should always be used as a source of
symmetry information in preference to the above space-group names.
They are only intended as comments.
;
_shelx_estimated_absorpt_t_max 0.777
_shelx_estimated_absorpt_t_min 0.619
_olex2_refinement_description
;
1. Fixed Uiso
 At 1.2 times of:
  All C(H) groups, All C(H,H) groups
 At 1.5 times of:
  All C(H,H,H) groups
2.a Secondary CH2 refined with riding coordinates:
 C21(H21A,H21B), C15(H15A,H15B), C16(H16A,H16B), C22(H22A,H22B)
2.b Aromatic/amide H refined with riding coordinates:
 C12(H12), C6(H6), C2(H2), C11(H11), C8(H8), C10(H10), C9(H9), C5(H5), C4(H4),
 C3(H3)
2.c Idealised Me refined as rotating group:
 C23(H23A,H23B,H23C), C24(H24A,H24B,H24C), C20(H20A,H20B,H20C), C19(H19A,H19B,
 H19C), C17(H17A,H17B,H17C), C18(H18A,H18B,H18C), C14(H14A,H14B,H14C), C13(H13A,
 H13B,H13C)
;
_olex2_submission_special_instructions 'No special instructions were received'

loop_
_space_group_symop_operation_xyz
'x, y, z'
'-x, y+1/2, -z+1/2'
'-x, -y, -z'
'x, -y-1/2, z-1/2'

loop_
_atom_site_label
_atom_site_type_symbol
_atom_site_fract_x
_atom_site_fract_y
_atom_site_fract_z
_atom_site_U_iso_or_equiv
_atom_site_adp_type
_atom_site_occupancy
_atom_site_site_symmetry_order
_atom_site_calc_flag
_atom_site_refinement_flags_posn
_atom_site_refinement_flags_adp
_atom_site_refinement_flags_occupancy
_atom_site_disorder_assembly
_atom_site_disorder_group
Ge1 Ge 0.21256(2) 0.43103(2) 0.63200(2) 0.01160(4) Uani 1 1 d . . . . .
Mn1 Mn 0.30983(2) 0.48156(2) 0.78136(2) 0.00970(5) Uani 1 1 d . . . . .
P3 P 0.23055(2) 0.48711(2) 0.90654(3) 0.01202(7) Uani 1 1 d . . . . .
P1 P 0.41891(2) 0.49743(3) 0.70003(3) 0.01366(7) Uani 1 1 d . . . . .
P4 P 0.35230(2) 0.34292(2) 0.85430(3) 0.01169(7) Uani 1 1 d . . . . .
P2 P 0.28885(2) 0.63082(2) 0.73504(3) 0.01346(7) Uani 1 1 d . . . . .
C1 C 0.18275(9) 0.48656(10) 0.48132(11) 0.0145(3) Uani 1 1 d . . . . .
C21 C 0.26286(9) 0.39389(10) 1.01080(11) 0.0157(3) Uani 1 1 d . . . . .
H21A H 0.311439 0.415887 1.069369 0.019 Uiso 1 1 calc R U . . .
H21B H 0.213795 0.378655 1.044158 0.019 Uiso 1 1 calc R U . . .
C23 C 0.46469(9) 0.33143(11) 0.93520(12) 0.0186(3) Uani 1 1 d . . . . .
H23A H 0.504305 0.329662 0.885761 0.028 Uiso 1 1 calc R U . . .
H23B H 0.470340 0.273736 0.977967 0.028 Uiso 1 1 calc R U . . .
H23C H 0.478881 0.384802 0.984666 0.028 Uiso 1 1 calc R U . . .
C7 C 0.12887(9) 0.32452(10) 0.59929(11) 0.0141(2) Uani 1 1 d . . . . .
C24 C 0.34829(10) 0.23394(10) 0.77567(12) 0.0175(3) Uani 1 1 d . . . . .
H24A H 0.288847 0.222306 0.735414 0.026 Uiso 1 1 calc R U . . .
H24B H 0.368039 0.182041 0.825808 0.026 Uiso 1 1 calc R U . . .
H24C H 0.385855 0.239524 0.723990 0.026 Uiso 1 1 calc R U . . .
C12 C 0.11541(9) 0.26453(10) 0.68226(11) 0.0163(3) Uani 1 1 d . . . . .
H12 H 0.146743 0.275038 0.755140 0.020 Uiso 1 1 calc R U . . .
C6 C 0.10962(10) 0.54355(11) 0.44827(12) 0.0186(3) Uani 1 1 d . . . . .
H6 H 0.074445 0.556268 0.498407 0.022 Uiso 1 1 calc R U . . .
C15 C 0.40102(10) 0.59390(12) 0.59671(13) 0.0223(3) Uani 1 1 d . . . . .
H15A H 0.454134 0.632006 0.606659 0.027 Uiso 1 1 calc R U . . .
H15B H 0.389440 0.566753 0.522357 0.027 Uiso 1 1 calc R U . . .
C16 C 0.32508(10) 0.65675(10) 0.60707(12) 0.0189(3) Uani 1 1 d . . . . .
H16A H 0.276434 0.646949 0.543239 0.023 Uiso 1 1 calc R U . . .
H16B H 0.342928 0.722855 0.607331 0.023 Uiso 1 1 calc R U . . .
C22 C 0.29014(9) 0.30701(10) 0.95667(11) 0.0153(3) Uani 1 1 d . . . . .
H22A H 0.238396 0.271214 0.920189 0.018 Uiso 1 1 calc R U . . .
H22B H 0.326342 0.266589 1.012722 0.018 Uiso 1 1 calc R U . . .
C20 C 0.11224(9) 0.47394(11) 0.86785(12) 0.0189(3) Uani 1 1 d . . . . .
H20A H 0.087135 0.525829 0.820476 0.028 Uiso 1 1 calc R U . . .
H20B H 0.089095 0.474017 0.933815 0.028 Uiso 1 1 calc R U . . .
H20C H 0.097589 0.414984 0.828685 0.028 Uiso 1 1 calc R U . . .
C19 C 0.23781(10) 0.58803(11) 0.99910(12) 0.0196(3) Uani 1 1 d . . . . .
H19A H 0.298608 0.601470 1.031754 0.029 Uiso 1 1 calc R U . . .
H19B H 0.207587 0.573802 1.057021 0.029 Uiso 1 1 calc R U . . .
H19C H 0.211080 0.642426 0.957706 0.029 Uiso 1 1 calc R U . . .
C2 C 0.23180(10) 0.46832(11) 0.40414(12) 0.0183(3) Uani 1 1 d . . . . .
H2 H 0.281607 0.430009 0.424215 0.022 Uiso 1 1 calc R U . . .
C17 C 0.18201(10) 0.68735(11) 0.70391(13) 0.0214(3) Uani 1 1 d . . . . .
H17A H 0.141733 0.650119 0.649792 0.032 Uiso 1 1 calc R U . . .
H17B H 0.186999 0.749835 0.674491 0.032 Uiso 1 1 calc R U . . .
H17C H 0.160469 0.692144 0.770877 0.032 Uiso 1 1 calc R U . . .
C11 C 0.05759(10) 0.19006(11) 0.66126(13) 0.0205(3) Uani 1 1 d . . . . .
H11 H 0.049766 0.150832 0.719161 0.025 Uiso 1 1 calc R U . . .
C8 C 0.08127(9) 0.30565(10) 0.49253(11) 0.0165(3) Uani 1 1 d . . . . .
H8 H 0.088686 0.344578 0.434176 0.020 Uiso 1 1 calc R U . . .
C18 C 0.34997(11) 0.72064(11) 0.82629(13) 0.0223(3) Uani 1 1 d . . . . .
H18A H 0.335374 0.717165 0.897907 0.033 Uiso 1 1 calc R U . . .
H18B H 0.334922 0.782465 0.794517 0.033 Uiso 1 1 calc R U . . .
H18C H 0.412011 0.709935 0.834828 0.033 Uiso 1 1 calc R U . . .
C10 C 0.01133(10) 0.17368(11) 0.55442(13) 0.0218(3) Uani 1 1 d . . . . .
H10 H -0.028364 0.123312 0.539284 0.026 Uiso 1 1 calc R U . . .
C14 C 0.52557(10) 0.53059(12) 0.78479(13) 0.0229(3) Uani 1 1 d . . . . .
H14A H 0.521037 0.591007 0.819426 0.034 Uiso 1 1 calc R U . . .
H14B H 0.567455 0.535075 0.738551 0.034 Uiso 1 1 calc R U . . .
H14C H 0.544755 0.483282 0.841331 0.034 Uiso 1 1 calc R U . . .
C9 C 0.02355(10) 0.23124(11) 0.47042(12) 0.0200(3) Uani 1 1 d . . . . .
H9 H -0.007522 0.219900 0.397612 0.024 Uiso 1 1 calc R U . . .
C5 C 0.08742(10) 0.58193(11) 0.34349(13) 0.0218(3) Uani 1 1 d . . . . .
H5 H 0.038584 0.621663 0.323738 0.026 Uiso 1 1 calc R U . . .
C13 C 0.45613(10) 0.40423(11) 0.62089(13) 0.0222(3) Uani 1 1 d . . . . .
H13A H 0.481303 0.353537 0.670164 0.033 Uiso 1 1 calc R U . . .
H13B H 0.499803 0.429173 0.584684 0.033 Uiso 1 1 calc R U . . .
H13C H 0.407078 0.380410 0.565737 0.033 Uiso 1 1 calc R U . . .
C4 C 0.13686(11) 0.56196(11) 0.26803(12) 0.0231(3) Uani 1 1 d . . . . .
H4 H 0.121242 0.587009 0.196249 0.028 Uiso 1 1 calc R U . . .
C3 C 0.20952(11) 0.50495(12) 0.29825(12) 0.0225(3) Uani 1 1 d . . . . .
H3 H 0.243632 0.491111 0.247209 0.027 Uiso 1 1 calc R U . . .
H1 H 0.3733(14) 0.5176(16) 0.8796(18) 0.037(6) Uiso 1 1 d . . . . .

loop_
_atom_site_aniso_label
_atom_site_aniso_U_11
_atom_site_aniso_U_22
_atom_site_aniso_U_33
_atom_site_aniso_U_23
_atom_site_aniso_U_13
_atom_site_aniso_U_12
Ge1 0.01295(7) 0.01107(7) 0.01046(7) -0.00029(5) 0.00200(5) -0.00076(5)
Mn1 0.01085(9) 0.00841(10) 0.00996(9) -0.00004(7) 0.00259(7) -0.00011(7)
P3 0.01383(15) 0.01081(16) 0.01199(15) -0.00044(11) 0.00414(12) 0.00103(12)
P1 0.01380(16) 0.01273(16) 0.01553(16) -0.00046(12) 0.00556(13) -0.00206(12)
P4 0.01346(15) 0.00991(15) 0.01166(15) 0.00047(11) 0.00274(12) 0.00144(11)
P2 0.01630(16) 0.00898(15) 0.01459(16) 0.00067(12) 0.00242(13) -0.00032(12)
C1 0.0168(6) 0.0125(6) 0.0130(6) 0.0011(5) 0.0013(5) -0.0027(5)
C21 0.0197(6) 0.0167(7) 0.0119(6) 0.0022(5) 0.0058(5) 0.0015(5)
C23 0.0152(6) 0.0176(7) 0.0210(7) 0.0018(5) 0.0000(5) 0.0029(5)
C7 0.0133(6) 0.0122(6) 0.0167(6) -0.0024(5) 0.0028(5) 0.0001(5)
C24 0.0219(7) 0.0117(6) 0.0194(6) -0.0015(5) 0.0059(5) 0.0016(5)
C12 0.0167(6) 0.0163(7) 0.0159(6) -0.0001(5) 0.0035(5) 0.0006(5)
C6 0.0186(7) 0.0203(7) 0.0167(6) -0.0010(5) 0.0040(5) 0.0013(5)
C15 0.0263(8) 0.0216(7) 0.0217(7) 0.0064(6) 0.0112(6) -0.0013(6)
C16 0.0249(7) 0.0148(7) 0.0172(6) 0.0048(5) 0.0054(6) -0.0024(5)
C22 0.0195(6) 0.0134(6) 0.0137(6) 0.0034(5) 0.0054(5) 0.0011(5)
C20 0.0146(6) 0.0204(7) 0.0231(7) -0.0009(6) 0.0074(5) 0.0020(5)
C19 0.0265(7) 0.0163(7) 0.0175(6) -0.0046(5) 0.0081(6) 0.0010(6)
C2 0.0195(7) 0.0182(7) 0.0168(6) 0.0018(5) 0.0035(5) 0.0038(5)
C17 0.0219(7) 0.0148(7) 0.0261(7) 0.0013(6) 0.0023(6) 0.0047(5)
C11 0.0215(7) 0.0171(7) 0.0248(7) 0.0014(6) 0.0089(6) -0.0024(5)
C8 0.0182(6) 0.0141(6) 0.0161(6) 0.0001(5) 0.0017(5) -0.0002(5)
C18 0.0301(8) 0.0119(7) 0.0232(7) -0.0017(5) 0.0030(6) -0.0024(6)
C10 0.0186(7) 0.0164(7) 0.0300(8) -0.0034(6) 0.0046(6) -0.0056(5)
C14 0.0159(7) 0.0244(8) 0.0284(8) 0.0003(6) 0.0049(6) -0.0065(6)
C9 0.0173(6) 0.0184(7) 0.0218(7) -0.0042(5) -0.0010(5) -0.0028(5)
C5 0.0215(7) 0.0194(7) 0.0215(7) 0.0031(6) -0.0010(6) 0.0051(6)
C13 0.0219(7) 0.0210(7) 0.0276(7) -0.0046(6) 0.0141(6) -0.0007(6)
C4 0.0292(8) 0.0227(8) 0.0158(7) 0.0065(6) 0.0016(6) 0.0004(6)
C3 0.0267(8) 0.0265(8) 0.0154(7) 0.0027(6) 0.0073(6) 0.0018(6)

loop_
_atom_type_symbol
_atom_type_description
_atom_type_scat_dispersion_real
_atom_type_scat_dispersion_imag
_atom_type_scat_source
C C 0.0033 0.0016 'International Tables Vol C Tables 4.2.6.8 and 6.1.1.4'
H H 0.0000 0.0000 'International Tables Vol C Tables 4.2.6.8 and 6.1.1.4'
Ge Ge 0.1547 1.8001 'International Tables Vol C Tables 4.2.6.8 and 6.1.1.4'
Mn Mn 0.3368 0.7283 'International Tables Vol C Tables 4.2.6.8 and 6.1.1.4'
P P 0.1023 0.0942 'International Tables Vol C Tables 4.2.6.8 and 6.1.1.4'

loop_
_geom_angle_atom_site_label_1
_geom_angle_atom_site_label_2
_geom_angle_atom_site_label_3
_geom_angle
_geom_angle_site_symmetry_1
_geom_angle_site_symmetry_3
_geom_angle_publ_flag
C1 Ge1 Mn1 128.68(4) . . ?
C7 Ge1 Mn1 135.27(4) . . ?
C7 Ge1 C1 96.04(6) . . ?
Ge1 Mn1 H1 178.5(9) . . ?
P3 Mn1 Ge1 101.944(14) . . ?
P3 Mn1 P4 84.779(15) . . ?
P3 Mn1 H1 77.9(8) . . ?
P1 Mn1 Ge1 96.312(15) . . ?
P1 Mn1 P3 161.611(16) . . ?
P1 Mn1 P4 94.896(15) . . ?
P1 Mn1 P2 82.360(15) . . ?
P1 Mn1 H1 83.8(8) . . ?
P4 Mn1 Ge1 98.118(13) . . ?
P4 Mn1 H1 83.4(9) . . ?
P2 Mn1 Ge1 93.317(13) . . ?
P2 Mn1 P3 94.295(15) . . ?
P2 Mn1 P4 168.474(16) . . ?
P2 Mn1 H1 85.2(9) . . ?
C21 P3 Mn1 111.15(5) . . ?
C20 P3 Mn1 121.13(5) . . ?
C20 P3 C21 102.38(7) . . ?
C20 P3 C19 99.27(7) . . ?
C19 P3 Mn1 120.55(5) . . ?
C19 P3 C21 98.79(7) . . ?
C15 P1 Mn1 112.55(5) . . ?
C14 P1 Mn1 118.21(6) . . ?
C14 P1 C15 100.61(7) . . ?
C13 P1 Mn1 123.71(5) . . ?
C13 P1 C15 100.33(8) . . ?
C13 P1 C14 97.63(8) . . ?
C23 P4 Mn1 118.01(5) . . ?
C23 P4 C22 101.15(7) . . ?
C24 P4 Mn1 124.50(5) . . ?
C24 P4 C23 97.50(7) . . ?
C24 P4 C22 100.13(7) . . ?
C22 P4 Mn1 111.82(5) . . ?
C16 P2 Mn1 111.13(5) . . ?
C17 P2 Mn1 123.76(5) . . ?
C17 P2 C16 100.32(7) . . ?
C17 P2 C18 98.89(7) . . ?
C18 P2 Mn1 118.87(5) . . ?
C18 P2 C16 100.01(7) . . ?
C6 C1 Ge1 120.80(10) . . ?
C2 C1 Ge1 121.93(10) . . ?
C2 C1 C6 117.25(13) . . ?
P3 C21 H21A 109.8 . . ?
P3 C21 H21B 109.8 . . ?
H21A C21 H21B 108.2 . . ?
C22 C21 P3 109.51(9) . . ?
C22 C21 H21A 109.8 . . ?
C22 C21 H21B 109.8 . . ?
P4 C23 H23A 109.5 . . ?
P4 C23 H23B 109.5 . . ?
P4 C23 H23C 109.5 . . ?
H23A C23 H23B 109.5 . . ?
H23A C23 H23C 109.5 . . ?
H23B C23 H23C 109.5 . . ?
C12 C7 Ge1 121.34(10) . . ?
C12 C7 C8 116.69(13) . . ?
C8 C7 Ge1 121.97(11) . . ?
P4 C24 H24A 109.5 . . ?
P4 C24 H24B 109.5 . . ?
P4 C24 H24C 109.5 . . ?
H24A C24 H24B 109.5 . . ?
H24A C24 H24C 109.5 . . ?
H24B C24 H24C 109.5 . . ?
C7 C12 H12 118.9 . . ?
C11 C12 C7 122.25(13) . . ?
C11 C12 H12 118.9 . . ?
C1 C6 H6 119.2 . . ?
C5 C6 C1 121.57(14) . . ?
C5 C6 H6 119.2 . . ?
P1 C15 H15A 109.2 . . ?
P1 C15 H15B 109.2 . . ?
H15A C15 H15B 107.9 . . ?
C16 C15 P1 111.95(10) . . ?
C16 C15 H15A 109.2 . . ?
C16 C15 H15B 109.2 . . ?
P2 C16 H16A 109.4 . . ?
P2 C16 H16B 109.4 . . ?
C15 C16 P2 111.00(10) . . ?
C15 C16 H16A 109.4 . . ?
C15 C16 H16B 109.4 . . ?
H16A C16 H16B 108.0 . . ?
P4 C22 H22A 109.8 . . ?
P4 C22 H22B 109.8 . . ?
C21 C22 P4 109.25(9) . . ?
C21 C22 H22A 109.8 . . ?
C21 C22 H22B 109.8 . . ?
H22A C22 H22B 108.3 . . ?
P3 C20 H20A 109.5 . . ?
P3 C20 H20B 109.5 . . ?
P3 C20 H20C 109.5 . . ?
H20A C20 H20B 109.5 . . ?
H20A C20 H20C 109.5 . . ?
H20B C20 H20C 109.5 . . ?
P3 C19 H19A 109.5 . . ?
P3 C19 H19B 109.5 . . ?
P3 C19 H19C 109.5 . . ?
H19A C19 H19B 109.5 . . ?
H19A C19 H19C 109.5 . . ?
H19B C19 H19C 109.5 . . ?
C1 C2 H2 119.1 . . ?
C3 C2 C1 121.83(14) . . ?
C3 C2 H2 119.1 . . ?
P2 C17 H17A 109.5 . . ?
P2 C17 H17B 109.5 . . ?
P2 C17 H17C 109.5 . . ?
H17A C17 H17B 109.5 . . ?
H17A C17 H17C 109.5 . . ?
H17B C17 H17C 109.5 . . ?
C12 C11 H11 120.3 . . ?
C12 C11 C10 119.45(14) . . ?
C10 C11 H11 120.3 . . ?
C7 C8 H8 119.2 . . ?
C9 C8 C7 121.61(13) . . ?
C9 C8 H8 119.2 . . ?
P2 C18 H18A 109.5 . . ?
P2 C18 H18B 109.5 . . ?
P2 C18 H18C 109.5 . . ?
H18A C18 H18B 109.5 . . ?
H18A C18 H18C 109.5 . . ?
H18B C18 H18C 109.5 . . ?
C11 C10 H10 120.1 . . ?
C9 C10 C11 119.76(14) . . ?
C9 C10 H10 120.1 . . ?
P1 C14 H14A 109.5 . . ?
P1 C14 H14B 109.5 . . ?
P1 C14 H14C 109.5 . . ?
H14A C14 H14B 109.5 . . ?
H14A C14 H14C 109.5 . . ?
H14B C14 H14C 109.5 . . ?
C8 C9 H9 119.9 . . ?
C10 C9 C8 120.24(13) . . ?
C10 C9 H9 119.9 . . ?
C6 C5 H5 120.0 . . ?
C4 C5 C6 119.99(14) . . ?
C4 C5 H5 120.0 . . ?
P1 C13 H13A 109.5 . . ?
P1 C13 H13B 109.5 . . ?
P1 C13 H13C 109.5 . . ?
H13A C13 H13B 109.5 . . ?
H13A C13 H13C 109.5 . . ?
H13B C13 H13C 109.5 . . ?
C5 C4 H4 120.1 . . ?
C5 C4 C3 119.71(14) . . ?
C3 C4 H4 120.1 . . ?
C2 C3 H3 120.2 . . ?
C4 C3 C2 119.63(14) . . ?
C4 C3 H3 120.2 . . ?

loop_
_geom_bond_atom_site_label_1
_geom_bond_atom_site_label_2
_geom_bond_distance
_geom_bond_site_symmetry_2
_geom_bond_publ_flag
Ge1 Mn1 2.2635(3) . ?
Ge1 C1 2.0090(14) . ?
Ge1 C7 2.0071(14) . ?
Mn1 P3 2.2286(4) . ?
Mn1 P1 2.2151(4) . ?
Mn1 P4 2.2303(4) . ?
Mn1 P2 2.2250(5) . ?
Mn1 H1 1.50(2) . ?
P3 C21 1.8613(14) . ?
P3 C20 1.8429(15) . ?
P3 C19 1.8445(15) . ?
P1 C15 1.8749(16) . ?
P1 C14 1.8489(16) . ?
P1 C13 1.8423(16) . ?
P4 C23 1.8521(14) . ?
P4 C24 1.8432(15) . ?
P4 C22 1.8634(14) . ?
P2 C16 1.8640(15) . ?
P2 C17 1.8428(15) . ?
P2 C18 1.8480(16) . ?
C1 C6 1.405(2) . ?
C1 C2 1.400(2) . ?
C21 H21A 0.9900 . ?
C21 H21B 0.9900 . ?
C21 C22 1.529(2) . ?
C23 H23A 0.9800 . ?
C23 H23B 0.9800 . ?
C23 H23C 0.9800 . ?
C7 C12 1.4051(19) . ?
C7 C8 1.4089(19) . ?
C24 H24A 0.9800 . ?
C24 H24B 0.9800 . ?
C24 H24C 0.9800 . ?
C12 H12 0.9500 . ?
C12 C11 1.395(2) . ?
C6 H6 0.9500 . ?
C6 C5 1.396(2) . ?
C15 H15A 0.9900 . ?
C15 H15B 0.9900 . ?
C15 C16 1.536(2) . ?
C16 H16A 0.9900 . ?
C16 H16B 0.9900 . ?
C22 H22A 0.9900 . ?
C22 H22B 0.9900 . ?
C20 H20A 0.9800 . ?
C20 H20B 0.9800 . ?
C20 H20C 0.9800 . ?
C19 H19A 0.9800 . ?
C19 H19B 0.9800 . ?
C19 H19C 0.9800 . ?
C2 H2 0.9500 . ?
C2 C3 1.399(2) . ?
C17 H17A 0.9800 . ?
C17 H17B 0.9800 . ?
C17 H17C 0.9800 . ?
C11 H11 0.9500 . ?
C11 C10 1.397(2) . ?
C8 H8 0.9500 . ?
C8 C9 1.394(2) . ?
C18 H18A 0.9800 . ?
C18 H18B 0.9800 . ?
C18 H18C 0.9800 . ?
C10 H10 0.9500 . ?
C10 C9 1.388(2) . ?
C14 H14A 0.9800 . ?
C14 H14B 0.9800 . ?
C14 H14C 0.9800 . ?
C9 H9 0.9500 . ?
C5 H5 0.9500 . ?
C5 C4 1.392(2) . ?
C13 H13A 0.9800 . ?
C13 H13B 0.9800 . ?
C13 H13C 0.9800 . ?
C4 H4 0.9500 . ?
C4 C3 1.396(2) . ?
C3 H3 0.9500 . ?

loop_
_geom_torsion_atom_site_label_1
_geom_torsion_atom_site_label_2
_geom_torsion_atom_site_label_3
_geom_torsion_atom_site_label_4
_geom_torsion
_geom_torsion_site_symmetry_1
_geom_torsion_site_symmetry_2
_geom_torsion_site_symmetry_3
_geom_torsion_site_symmetry_4
_geom_torsion_publ_flag
Ge1 C1 C6 C5 -179.32(12) . . . . ?
Ge1 C1 C2 C3 178.17(12) . . . . ?
Ge1 C7 C12 C11 -179.95(11) . . . . ?
Ge1 C7 C8 C9 179.69(11) . . . . ?
Mn1 P3 C21 C22 -34.30(11) . . . . ?
Mn1 P1 C15 C16 13.01(13) . . . . ?
Mn1 P4 C22 C21 -30.25(11) . . . . ?
Mn1 P2 C16 C15 -31.00(12) . . . . ?
P3 C21 C22 P4 39.21(12) . . . . ?
P1 C15 C16 P2 10.86(14) . . . . ?
C1 C6 C5 C4 1.8(2) . . . . ?
C1 C2 C3 C4 0.5(2) . . . . ?
C23 P4 C22 C21 96.22(10) . . . . ?
C7 C12 C11 C10 0.2(2) . . . . ?
C7 C8 C9 C10 0.3(2) . . . . ?
C24 P4 C22 C21 -163.97(10) . . . . ?
C12 C7 C8 C9 0.1(2) . . . . ?
C12 C11 C10 C9 0.3(2) . . . . ?
C6 C1 C2 C3 0.0(2) . . . . ?
C6 C5 C4 C3 -1.2(2) . . . . ?
C20 P3 C21 C22 96.42(11) . . . . ?
C19 P3 C21 C22 -161.99(10) . . . . ?
C2 C1 C6 C5 -1.1(2) . . . . ?
C17 P2 C16 C15 -163.52(11) . . . . ?
C11 C10 C9 C8 -0.5(2) . . . . ?
C8 C7 C12 C11 -0.4(2) . . . . ?
C18 P2 C16 C15 95.43(12) . . . . ?
C14 P1 C15 C16 -113.75(12) . . . . ?
C5 C4 C3 C2 0.1(2) . . . . ?
C13 P1 C15 C16 146.37(11) . . . . ?
